data_7107491
loop_
_publ_author_name
'Klaus Harrar'
'Oliver Reiser'

_publ_section_title
;
 Enantioselective Synthesis of (-)-Paeonilide
;
_journal_name_full 'Chem. Commun.'
_journal_page_first 3457
_journal_paper_doi 10.1039/c2cc18172j
_journal_volume 48
_journal_year 2012
_chemical_compound_source 'see text'
_chemical_formula_moiety 'C8 H11 Cl N, C7 H7 O5'
_chemical_formula_sum 'C15 H18 Cl N O5'
_chemical_formula_weight 327.75
_chemical_name_systematic ?
_space_group_IT_number 19
_symmetry_cell_setting orthorhombic
_symmetry_Int_Tables_number 19
_symmetry_space_group_name_Hall 'P 2ac 2ab'
_symmetry_space_group_name_H-M 'P 21 21 21'
_atom_sites_solution_hydrogens geom
_atom_sites_solution_primary direct
_atom_sites_solution_secondary difmap
_cell_angle_alpha 90
_cell_angle_beta 90
_cell_angle_gamma 90
_cell_formula_units_Z 4
_cell_length_a 6.6331(4)
_cell_length_b 15.380(1)
_cell_length_c 15.6364(10)
_cell_measurement_reflns_used 3278
_cell_measurement_temperature 123
_cell_measurement_theta_max 74.9925
_cell_measurement_theta_min 4.0170
_cell_volume 1595.18(17)
_computing_cell_refinement
;
CrysAlisPro, Oxford Diffraction Ltd.,
Version 1.171.34.44 (release 25-10-2010 CrysAlis171 .NET)
;
_computing_data_collection
;
CrysAlisPro, Oxford Diffraction Ltd.,
Version 1.171.34.44 (release 25-10-2010 CrysAlis171 .NET)
;
_computing_data_reduction
;
CrysAlisPro, Oxford Diffraction Ltd.,
Version 1.171.34.44 (release 25-10-2010 CrysAlis171 .NET)
;
_computing_molecular_graphics 'PLATON (Spek, 1990)'
_computing_publication_material 'PLATON (Spek, 2003)'
_computing_structure_refinement 'SHELXL-97 (Sheldrick, 2008)'
_computing_structure_solution 'SIR-97 (Altomare, 1999)'
_diffrn_ambient_temperature 123
_diffrn_detector_area_resol_mean 10.3546
_diffrn_measured_fraction_theta_full 0.994
_diffrn_measured_fraction_theta_max 0.994
_diffrn_measurement_device_type 'SuperNova, Single source at offset), Atlas'
_diffrn_measurement_method '\w scans'
_diffrn_radiation_monochromator mirror
_diffrn_radiation_probe x-ray
_diffrn_radiation_source 'SuperNova (Cu) X-ray Source'
_diffrn_radiation_type CuK\a
_diffrn_radiation_wavelength 1.54184
_diffrn_reflns_av_R_equivalents 0.0618
_diffrn_reflns_av_sigmaI/netI 0.0483
_diffrn_reflns_limit_h_max 8
_diffrn_reflns_limit_h_min -8
_diffrn_reflns_limit_k_max 19
_diffrn_reflns_limit_k_min -19
_diffrn_reflns_limit_l_max 19
_diffrn_reflns_limit_l_min -19
_diffrn_reflns_number 11839
_diffrn_reflns_reduction_process
;
;
_diffrn_reflns_theta_full 75.50
_diffrn_reflns_theta_max 75.50
_diffrn_reflns_theta_min 4.03
_exptl_absorpt_coefficient_mu 2.330
_exptl_absorpt_correction_T_max 0.943
_exptl_absorpt_correction_T_min 0.589
_exptl_absorpt_correction_type analytical
_exptl_absorpt_process_details
;
CrysAlisPro, Oxford Diffraction Ltd.,
Version 1.171.33.55 (release 05-01-2010 CrysAlis171 .NET)
Analytical numeric absorption correction using a multifaceted crystal
model based on expressions derived by R.C. Clark & J.S. Reid.
(Clark, R. C. & Reid, J. S. (1995). Acta Cryst. A51, 887-897)
;
_exptl_crystal_colour colourless
_exptl_crystal_density_diffrn 1.365
_exptl_crystal_density_method 'Not Measured'
_exptl_crystal_description stick
_exptl_crystal_F_000 688
_exptl_crystal_size_max 0.5084
_exptl_crystal_size_mid 0.0431
_exptl_crystal_size_min 0.0264
_refine_diff_density_max 0.507
_refine_diff_density_min -0.305
_refine_diff_density_rms 0.076
_refine_ls_abs_structure_details 'Flack H.D. (1983), Acta Cryst. A39, 876-881'
_refine_ls_abs_structure_Flack -0.04(4)
_refine_ls_extinction_method none
_refine_ls_goodness_of_fit_ref 1.089
_refine_ls_hydrogen_treatment constr
_refine_ls_matrix_type full
_refine_ls_number_parameters 201
_refine_ls_number_reflns 3283
_refine_ls_number_restraints 0
_refine_ls_restrained_S_all 1.089
_refine_ls_R_factor_all 0.0868
_refine_ls_R_factor_gt 0.0738
_refine_ls_shift/su_max 0.000
_refine_ls_shift/su_mean 0.000
_refine_ls_structure_factor_coef Fsqd
_refine_ls_weighting_details 'calc w=1/[\s^2^(Fo^2^)+(0.1323P)^2^+0.5222P] where P=(Fo^2^+2Fc^2^)/3'
_refine_ls_weighting_scheme calc
_refine_ls_wR_factor_gt 0.2097
_refine_ls_wR_factor_ref 0.2274
_reflns_number_gt 2637
_reflns_number_total 3283
_reflns_threshold_expression I>2\s(I)
_cod_data_source_file c2cc18172j.txt
_cod_data_source_block k021
_cod_database_code 7107491

loop_
_symmetry_equiv_pos_site_id
_symmetry_equiv_pos_as_xyz
1 x,y,z
2 1/2-x,-y,1/2+z
3 1/2+x,1/2-y,-z
4 -x,1/2+y,1/2-z

loop_
_atom_site_aniso_label
_atom_site_aniso_U_11
_atom_site_aniso_U_22
_atom_site_aniso_U_33
_atom_site_aniso_U_23
_atom_site_aniso_U_13
_atom_site_aniso_U_12
Cl1 0.0797(8) 0.0583(7) 0.0745(8) 0.0171(6) -0.0106(6) 0.0154(6)
N1 0.0351(16) 0.0352(16) 0.076(2) 0.0140(16) 0.0000(16) -0.0012(13)
C1 0.055(2) 0.051(2) 0.045(2) 0.0036(18) -0.0053(18) 0.0090(19)
C2 0.049(2) 0.056(2) 0.056(2) -0.003(2) -0.012(2) 0.0050(18)
C3 0.052(2) 0.048(2) 0.060(3) -0.0082(19) -0.010(2) -0.006(2)
C4 0.050(2) 0.038(2) 0.048(2) -0.0029(16) -0.0025(16) 0.0001(17)
C5 0.0364(19) 0.045(2) 0.056(2) 0.0040(18) -0.0052(16) 0.0007(16)
C6 0.046(2) 0.045(2) 0.052(2) 0.0013(18) 0.0001(18) -0.0027(18)
C7 0.063(3) 0.0341(19) 0.068(3) -0.0033(19) -0.001(2) 0.002(2)
C8 0.136(7) 0.063(4) 0.089(4) 0.008(3) 0.037(5) 0.040(4)
O1 0.092(3) 0.048(2) 0.152(5) -0.024(2) 0.053(3) -0.017(2)
O2 0.067(2) 0.065(2) 0.067(2) -0.0147(17) 0.0020(19) -0.0039(18)
O3 0.067(2) 0.083(3) 0.0485(17) 0.0051(17) 0.0026(15) 0.0093(19)
O4 0.0395(16) 0.0520(18) 0.134(4) 0.007(2) -0.022(2) -0.0022(14)
O5 0.0440(16) 0.0499(18) 0.106(3) 0.0254(18) 0.0139(18) 0.0070(13)
C9 0.068(3) 0.049(3) 0.093(4) -0.012(3) 0.017(3) -0.009(2)
C10 0.096(4) 0.045(2) 0.066(3) -0.003(2) 0.020(3) 0.001(3)
C11 0.059(2) 0.043(2) 0.057(2) -0.0006(19) -0.002(2) -0.004(2)
C12 0.051(2) 0.059(3) 0.062(3) 0.001(2) 0.002(2) -0.002(2)
C13 0.042(2) 0.077(3) 0.074(3) 0.000(3) -0.008(2) -0.006(2)
C14 0.045(2) 0.053(2) 0.053(2) 0.0007(18) 0.0043(19) -0.0049(19)
C15 0.0390(19) 0.0409(19) 0.056(2) 0.0078(18) -0.0026(17) -0.0018(16)

loop_
_atom_site_label
_atom_site_type_symbol
_atom_site_thermal_displace_type
_atom_site_fract_x
_atom_site_fract_y
_atom_site_fract_z
_atom_site_occupancy
_atom_site_U_iso_or_equiv
_atom_site_calc_flag
_atom_site_refinement_flags
Cl1 Cl Uani 0.5443(2) 0.16150(9) 0.23413(9) 1.000 0.0708(4) . .
N1 N Uani 0.8548(5) -0.1868(2) 0.4550(3) 1.000 0.0488(10) . .
C1 C Uani 0.6248(7) 0.0609(3) 0.2725(3) 1.000 0.0503(12) . .
C2 C Uani 0.4995(7) -0.0091(3) 0.2635(3) 1.000 0.0537(12) . .
C3 C Uani 0.5650(8) -0.0887(3) 0.2933(3) 1.000 0.0533(14) . .
C4 C Uani 0.7539(7) -0.0968(3) 0.3310(3) 1.000 0.0453(12) . .
C5 C Uani 0.8742(6) -0.0256(3) 0.3389(3) 1.000 0.0458(11) . .
C6 C Uani 0.8114(7) 0.0556(3) 0.3098(3) 1.000 0.0477(12) . .
C7 C Uani 0.8192(8) -0.1865(3) 0.3612(3) 1.000 0.0550(15) . .
C8 C Uani 1.0098(14) -0.2183(4) 0.3182(5) 1.000 0.096(3) . .
O1 O Uani 0.4274(8) 0.3086(3) 0.5187(4) 1.000 0.097(2) . .
O2 O Uani 0.3213(6) 0.1989(3) 0.5980(2) 1.000 0.0663(12) . .
O3 O Uani 0.3863(6) 0.0575(3) 0.6426(2) 1.000 0.0662(13) . .
O4 O Uani 0.1760(5) -0.0854(2) 0.5021(3) 1.000 0.0752(16) . .
O5 O Uani 0.4752(5) -0.1465(2) 0.5129(3) 1.000 0.0666(13) . .
C9 C Uani 0.3916(9) 0.2323(3) 0.5254(4) 1.000 0.0700(19) . .
C10 C Uani 0.4045(11) 0.1629(3) 0.4568(4) 1.000 0.0690(18) . .
C11 C Uani 0.3177(8) 0.0823(3) 0.4968(3) 1.000 0.0530(12) . .
C12 C Uani 0.2720(8) 0.1082(3) 0.5889(3) 1.000 0.0573(16) . .
C13 C Uani 0.5566(8) 0.0262(4) 0.5927(4) 1.000 0.0643(16) . .
C14 C Uani 0.4637(7) 0.0062(3) 0.5067(3) 1.000 0.0503(12) . .
C15 C Uani 0.3618(6) -0.0829(3) 0.5067(3) 1.000 0.0453(11) . .
H1N H Uiso 0.87280 -0.24250 0.47320 1.000 0.0730 calc R
H1O H Uiso 0.74660 -0.16310 0.48210 1.000 0.0730 calc R
H1P H Uiso 0.96700 -0.15500 0.46700 1.000 0.0730 calc R
H2 H Uiso 0.37080 -0.00310 0.23750 1.000 0.0650 calc R
H3 H Uiso 0.48040 -0.13820 0.28810 1.000 0.0640 calc R
H5 H Uiso 1.00320 -0.03140 0.36470 1.000 0.0550 calc R
H6 H Uiso 0.89480 0.10540 0.31570 1.000 0.0570 calc R
H7 H Uiso 0.70840 -0.22860 0.34820 1.000 0.0660 calc R
H8A H Uiso 0.98680 -0.22340 0.25650 1.000 0.1440 calc R
H8B H Uiso 1.11910 -0.17670 0.32870 1.000 0.1440 calc R
H8C H Uiso 1.04700 -0.27520 0.34160 1.000 0.1440 calc R
H10A H Uiso 0.32570 0.18000 0.40580 1.000 0.0830 calc R
H10B H Uiso 0.54630 0.15310 0.43960 1.000 0.0830 calc R
H11 H Uiso 0.19220 0.06370 0.46650 1.000 0.0640 calc R
H12 H Uiso 0.12560 0.09900 0.60120 1.000 0.0690 calc R
H13A H Uiso 0.61580 -0.02660 0.61880 1.000 0.0770 calc R
H13B H Uiso 0.66230 0.07130 0.58770 1.000 0.0770 calc R
H14 H Uiso 0.56910 0.00860 0.46100 1.000 0.0600 calc R

loop_
_atom_type_symbol
_atom_type_description
_atom_type_scat_dispersion_real
_atom_type_scat_dispersion_imag
_atom_type_scat_source
O O 0.0492 0.0322 'International Tables Vol C Tables 4.2.6.8 and 6.1.1.4'
N N 0.0311 0.0180 'International Tables Vol C Tables 4.2.6.8 and 6.1.1.4'
Cl Cl 0.3639 0.7018 'International Tables Vol C Tables 4.2.6.8 and 6.1.1.4'
H H 0.0000 0.0000 'International Tables Vol C Tables 4.2.6.8 and 6.1.1.4'
C C 0.0181 0.0091 'International Tables Vol C Tables 4.2.6.8 and 6.1.1.4'

loop_
_geom_angle_atom_site_label_1
_geom_angle_atom_site_label_2
_geom_angle_atom_site_label_3
_geom_angle
_geom_angle_publ_flag
C9 O2 C12 111.7(4) yes
C12 O3 C13 106.8(4) yes
H1N N1 H1O 110.00 no
C7 N1 H1P 109.00 no
C7 N1 H1O 109.00 no
H1N N1 H1P 110.00 no
H1O N1 H1P 109.00 no
C7 N1 H1N 109.00 no
Cl1 C1 C2 118.5(4) yes
Cl1 C1 C6 118.4(4) yes
C2 C1 C6 123.1(4) no
C1 C2 C3 118.2(4) no
C2 C3 C4 120.4(4) no
C3 C4 C7 118.0(4) no
C5 C4 C7 122.3(4) no
C3 C4 C5 119.7(4) no
C4 C5 C6 121.1(4) no
C1 C6 C5 117.5(4) no
N1 C7 C4 110.8(4) yes
C4 C7 C8 113.2(4) no
N1 C7 C8 107.8(5) yes
C3 C2 H2 121.00 no
C1 C2 H2 121.00 no
C4 C3 H3 120.00 no
C2 C3 H3 120.00 no
C6 C5 H5 119.00 no
C4 C5 H5 119.00 no
C1 C6 H6 121.00 no
C5 C6 H6 121.00 no
C4 C7 H7 108.00 no
N1 C7 H7 108.00 no
C8 C7 H7 108.00 no
C7 C8 H8B 109.00 no
C7 C8 H8C 109.00 no
H8A C8 H8C 110.00 no
H8B C8 H8C 110.00 no
H8A C8 H8B 109.00 no
C7 C8 H8A 109.00 no
O1 C9 O2 121.4(6) yes
O1 C9 C10 127.9(6) yes
O2 C9 C10 110.6(4) yes
C9 C10 C11 105.4(5) no
C10 C11 C12 104.7(4) no
C10 C11 C14 115.6(5) no
C12 C11 C14 103.3(4) no
O2 C12 O3 111.4(4) yes
O2 C12 C11 107.5(4) yes
O3 C12 C11 108.6(4) yes
O3 C13 C14 103.2(4) yes
C11 C14 C13 101.1(4) no
C11 C14 C15 114.0(4) no
C13 C14 C15 111.3(4) no
O4 C15 O5 125.9(4) yes
O4 C15 C14 118.0(4) yes
O5 C15 C14 116.1(4) yes
C9 C10 H10A 111.00 no
C9 C10 H10B 111.00 no
C11 C10 H10A 111.00 no
C11 C10 H10B 111.00 no
H10A C10 H10B 109.00 no
C10 C11 H11 111.00 no
C12 C11 H11 111.00 no
C14 C11 H11 111.00 no
O2 C12 H12 110.00 no
O3 C12 H12 110.00 no
C11 C12 H12 110.00 no
O3 C13 H13A 111.00 no
O3 C13 H13B 111.00 no
C14 C13 H13A 111.00 no
C14 C13 H13B 111.00 no
H13A C13 H13B 109.00 no
C11 C14 H14 110.00 no
C13 C14 H14 110.00 no
C15 C14 H14 110.00 no

loop_
_geom_bond_atom_site_label_1
_geom_bond_atom_site_label_2
_geom_bond_distance
_geom_bond_publ_flag
Cl1 C1 1.743(5) yes
O1 C9 1.202(7) yes
O2 C12 1.440(7) yes
O2 C9 1.330(7) yes
O3 C12 1.374(6) yes
O3 C13 1.455(7) yes
O4 C15 1.235(5) yes
O5 C15 1.238(5) yes
N1 C7 1.486(7) yes
N1 H1O 0.9100 no
N1 H1P 0.9100 no
N1 H1N 0.9100 no
C1 C2 1.367(7) no
C1 C6 1.371(7) no
C2 C3 1.380(7) no
C3 C4 1.390(7) no
C4 C5 1.361(6) no
C4 C7 1.521(7) no
C5 C6 1.393(7) no
C7 C8 1.513(10) no
C2 H2 0.9500 no
C3 H3 0.9500 no
C5 H5 0.9500 no
C6 H6 0.9500 no
C7 H7 1.0000 no
C8 H8A 0.9800 no
C8 H8B 0.9800 no
C8 H8C 0.9800 no
C9 C10 1.516(8) no
C10 C11 1.503(7) no
C11 C12 1.525(7) no
C11 C14 1.527(7) no
C13 C14 1.511(8) no
C14 C15 1.528(6) no
C10 H10A 0.9900 no
C10 H10B 0.9900 no
C11 H11 1.0000 no
C12 H12 1.0000 no
C13 H13A 0.9900 no
C13 H13B 0.9900 no
C14 H14 1.0000 no

loop_
_geom_contact_atom_site_label_1
_geom_contact_atom_site_label_2
_geom_contact_distance
_geom_contact_site_symmetry_2
_geom_contact_publ_flag
Cl1 C10 3.603(6) . no
Cl1 C8 3.583(9) 4_755 no
Cl1 H10A 3.0600 . no
Cl1 H3 3.1000 4_655 no
Cl1 H7 2.7100 4_655 no
Cl1 H8C 3.1100 4_755 no
O1 C12 3.113(7) 3_556 no
O1 C11 3.095(7) 3_556 no
O1 O2 3.189(7) 3_556 no
O1 C9 3.217(8) 3_556 no
O1 C10 3.218(9) 3_556 no
O2 O1 3.189(7) 3_456 no
O3 C2 3.268(6) 2_555 no
O4 C5 3.371(6) 1_455 no
O4 N1 2.741(5) 1_455 no
O4 C12 3.334(6) . no
O5 N1 2.747(5) . no
O5 C7 3.348(6) . no
O5 C7 3.398(6) 3_446 no
O5 N1 2.732(4) 3_446 no
O5 C8 3.369(8) 3_446 no
O1 H11 2.6500 3_556 no
O1 H10B 2.6800 3_456 no
O1 H6 2.9200 3_456 no
O1 H12 2.6900 3_556 no
O1 H10A 2.9000 3_556 no
O2 H8A 2.8100 2_655 no
O3 H2 2.4100 2_555 no
O4 H1P 1.8400 1_455 no
O4 H11 2.3600 . no
O4 H5 2.5700 1_455 no
O5 H13A 2.6500 . no
O5 H1N 1.8500 3_446 no
O5 H1O 1.8800 . no
O5 H8C 2.6200 3_446 no
N1 O4 2.741(5) 1_655 no
N1 O5 2.747(5) . no
N1 O5 2.732(4) 3_546 no
N1 H5 2.9500 . no
C1 C10 3.592(8) . no
C2 O3 3.268(6) 2_554 no
C3 C15 3.600(7) . no
C5 O4 3.371(6) 1_655 no
C7 O5 3.348(6) . no
C7 O5 3.398(6) 3_546 no
C8 O5 3.369(8) 3_546 no
C8 Cl1 3.583(9) 4_745 no
C9 C9 3.454(8) 3_456 no
C9 C13 3.515(8) . no
C9 C9 3.454(8) 3_556 no
C9 O1 3.217(8) 3_456 no
C10 Cl1 3.603(6) . no
C10 C1 3.592(8) . no
C10 O1 3.218(9) 3_456 no
C11 O1 3.095(7) 3_456 no
C12 O4 3.334(6) . no
C12 O1 3.113(7) 3_456 no
C13 C9 3.515(8) . no
C15 C3 3.600(7) . no
C1 H10B 3.0200 . no
C1 H13A 3.0000 2_654 no
C1 H14 3.0800 . no
C2 H12 3.0100 2_554 no
C3 H14 3.0200 . no
C4 H14 2.8700 . no
C5 H8B 2.8400 . no
C5 H1P 2.8900 . no
C5 H14 2.8300 . no
C6 H14 2.9500 . no
C6 H10B 3.0800 . no
C6 H13A 3.0600 2_654 no
C8 H5 2.9700 . no
C9 H10B 2.9400 3_456 no
C10 H13B 3.0200 . no
C12 H2 2.9800 2_555 no
C13 H10B 3.0900 . no
C15 H1P 2.9100 1_455 no
C15 H1O 2.8600 . no
C15 H1N 2.7000 3_446 no
H1N H8C 2.4100 . no
H1N O5 1.8500 3_546 no
H1N C15 2.7000 3_546 no
H1O O5 1.8800 . no
H1O C15 2.8600 . no
H1P O4 1.8400 1_655 no
H1P C5 2.8900 . no
H1P C15 2.9100 1_655 no
H1P H5 2.5000 . no
H1P H8B 2.4100 . no
H2 O3 2.4100 2_554 no
H2 C12 2.9800 2_554 no
H2 H12 2.5900 2_554 no
H3 H7 2.2600 . no
H3 H8B 2.5500 1_455 no
H3 Cl1 3.1000 4_645 no
H5 C8 2.9700 . no
H5 H1P 2.5000 . no
H5 H8B 2.4300 . no
H5 H11 2.5000 1_655 no
H5 O4 2.5700 1_655 no
H5 N1 2.9500 . no
H6 O1 2.9200 3_556 no
H7 H3 2.2600 . no
H7 Cl1 2.7100 4_645 no
H8A O2 2.8100 2_654 no
H8B H3 2.5500 1_655 no
H8B H5 2.4300 . no
H8B C5 2.8400 . no
H8B H1P 2.4100 . no
H8C Cl1 3.1100 4_745 no
H8C H1N 2.4100 . no
H8C O5 2.6200 3_546 no
H10A Cl1 3.0600 . no
H10A O1 2.9000 3_456 no
H10B C1 3.0200 . no
H10B C6 3.0800 . no
H10B C13 3.0900 . no
H10B H14 2.2500 . no
H10B O1 2.6800 3_556 no
H10B C9 2.9400 3_556 no
H11 O4 2.3600 . no
H11 H5 2.5000 1_455 no
H11 O1 2.6500 3_456 no
H12 C2 3.0100 2_555 no
H12 H2 2.5900 2_555 no
H12 O1 2.6900 3_456 no
H13A O5 2.6500 . no
H13A C1 3.0000 2_655 no
H13A C6 3.0600 2_655 no
H13B C10 3.0200 . no
H14 C1 3.0800 . no
H14 C3 3.0200 . no
H14 C4 2.8700 . no
H14 C5 2.8300 . no
H14 C6 2.9500 . no
H14 H10B 2.2500 . no

loop_
_geom_hbond_atom_site_label_D
_geom_hbond_atom_site_label_H
_geom_hbond_atom_site_label_A
_geom_hbond_distance_DH
_geom_hbond_distance_HA
_geom_hbond_distance_DA
_geom_hbond_angle_DHA
_geom_hbond_site_symmetry_A
_geom_hbond_publ_flag
N1 H1N O5 0.9100 1.8500 2.732(4) 162.00 3_546 yes
N1 H1O O5 0.9100 1.8800 2.747(5) 158.00 . yes
N1 H1P O4 0.9100 1.8400 2.741(5) 173.00 1_655 yes
C2 H2 O3 0.9500 2.4100 3.268(6) 150.00 2_554 yes
C5 H5 O4 0.9500 2.5700 3.371(6) 142.00 1_655 yes
C7 H7 Cl1 1.0000 2.7100 3.674(5) 163.00 4_645 yes
C11 H11 O4 1.0000 2.3600 2.746(6) 102.00 . yes

loop_
_geom_torsion_atom_site_label_1
_geom_torsion_atom_site_label_2
_geom_torsion_atom_site_label_3
_geom_torsion_atom_site_label_4
_geom_torsion
_geom_torsion_publ_flag
C12 O2 C9 C10 -2.1(6) no
C9 O2 C12 C11 -0.4(6) no
C9 O2 C12 O3 118.5(5) no
C12 O2 C9 O1 174.6(6) no
C13 O3 C12 O2 -95.9(5) no
C12 O3 C13 C14 -39.5(5) no
C13 O3 C12 C11 22.3(5) no
C6 C1 C2 C3 -0.2(7) no
C2 C1 C6 C5 0.5(7) no
Cl1 C1 C2 C3 179.4(4) no
Cl1 C1 C6 C5 -179.1(4) no
C1 C2 C3 C4 -0.3(7) no
C2 C3 C4 C5 0.4(7) no
C2 C3 C4 C7 -179.0(4) no
C5 C4 C7 N1 62.1(6) no
C3 C4 C5 C6 0.0(7) no
C5 C4 C7 C8 -59.0(7) no
C3 C4 C7 C8 120.3(6) no
C7 C4 C5 C6 179.3(4) no
C3 C4 C7 N1 -118.6(5) no
C4 C5 C6 C1 -0.4(7) no
O2 C9 C10 C11 3.7(7) no
O1 C9 C10 C11 -172.7(6) no
C9 C10 C11 C14 -116.6(5) no
C9 C10 C11 C12 -3.7(6) no
C10 C11 C12 O2 2.7(6) no
C12 C11 C14 C13 -26.1(5) no
C12 C11 C14 C15 93.4(5) no
C10 C11 C12 O3 -118.0(5) no
C14 C11 C12 O2 124.0(4) no
C14 C11 C12 O3 3.4(5) no
C10 C11 C14 C13 87.6(5) no
C10 C11 C14 C15 -152.9(4) no
O3 C13 C14 C11 39.6(5) no
O3 C13 C14 C15 -81.8(5) no
C11 C14 C15 O4 -2.6(6) no
C11 C14 C15 O5 178.6(4) no
C13 C14 C15 O4 111.0(5) no
C13 C14 C15 O5 -67.8(6) no
